data_7152902
loop_
_publ_author_name
'Li, Guang'
'Zhang, Xun'
'Li, Qi'
'Feng, Pengju'
'Shi, Yian'

_publ_section_title
;
 A concise approach to the spiroiminal fragment of marineosins.
;
_journal_issue 18
_journal_name_full 'Organic &amp; biomolecular chemistry'
_journal_page_first 2936
_journal_page_last 2938
_journal_paper_doi 10.1039/c3ob40208h
_journal_volume 11
_journal_year 2013
_chemical_formula_moiety 'C10 H17 N O3'
_chemical_formula_sum 'C10 H17 N O3'
_chemical_formula_weight 199.25
_chemical_name_systematic
;
?
;
_space_group_IT_number 15
_symmetry_cell_setting monoclinic
_symmetry_space_group_name_Hall '-C 2yc'
_symmetry_space_group_name_H-M 'C 1 2/c 1'
_atom_sites_solution_hydrogens geom
_atom_sites_solution_primary direct
_atom_sites_solution_secondary difmap
_audit_creation_method SHELXL-97
_cell_angle_alpha 90.00
_cell_angle_beta 113.62(3)
_cell_angle_gamma 90.00
_cell_formula_units_Z 8
_cell_length_a 25.951(5)
_cell_length_b 5.6442(11)
_cell_length_c 15.203(3)
_cell_measurement_reflns_used 3477
_cell_measurement_temperature 173(2)
_cell_measurement_theta_max 27.4824
_cell_measurement_theta_min 1.7130
_cell_volume 2040.3(8)
_computing_cell_refinement 'CrystalClear (Rigaku Inc., 2008)'
_computing_data_collection 'CrystalClear (Rigaku Inc., 2008)'
_computing_data_reduction 'CrystalClear (Rigaku Inc., 2008)'
_computing_molecular_graphics
;
Mercury: visualization and analysis of crystal structures, C. F. Macrae,
P. R. Edgington, P. McCabe, E. Pidcock, G. P. Shields, R. Taylor,
M. Towler and J. van de Streek, J. Appl. Cryst., 39, 453-457, 2006.
;
_computing_publication_material 'SHELX-97 (Sheldrick, 1997)'
_computing_structure_refinement 'SHELXL-97 (Sheldrick, 1997)'
_computing_structure_solution 'SHELXS-97 (Sheldrick, 1990)'
_diffrn_ambient_temperature 173(2)
_diffrn_detector_area_resol_mean 28.5714
_diffrn_measured_fraction_theta_full 0.999
_diffrn_measured_fraction_theta_max 0.999
_diffrn_measurement_device_type 'MM007HF + CCD (Saturn724+)'
_diffrn_measurement_method '\w scans at fixed \c = 45\%'
_diffrn_radiation_monochromator Confocal
_diffrn_radiation_source 'Rotating Anode'
_diffrn_radiation_type MoK\a
_diffrn_radiation_wavelength 0.71073
_diffrn_reflns_av_R_equivalents 0.0595
_diffrn_reflns_av_sigmaI/netI 0.0519
_diffrn_reflns_limit_h_max 33
_diffrn_reflns_limit_h_min -26
_diffrn_reflns_limit_k_max 7
_diffrn_reflns_limit_k_min -7
_diffrn_reflns_limit_l_max 19
_diffrn_reflns_limit_l_min -19
_diffrn_reflns_number 7381
_diffrn_reflns_theta_full 27.50
_diffrn_reflns_theta_max 27.50
_diffrn_reflns_theta_min 2.73
_exptl_absorpt_coefficient_mu 0.095
_exptl_absorpt_correction_T_max 1.0000
_exptl_absorpt_correction_T_min 0.6611
_exptl_absorpt_correction_type multi-scan
_exptl_absorpt_process_details 'CrystalClear (Rigaku Inc., 2008)'
_exptl_crystal_colour Colorless
_exptl_crystal_density_diffrn 1.297
_exptl_crystal_density_method 'not measured'
_exptl_crystal_description block
_exptl_crystal_F_000 864
_exptl_crystal_size_max 0.23
_exptl_crystal_size_mid 0.13
_exptl_crystal_size_min 0.09
_refine_diff_density_max 0.275
_refine_diff_density_min -0.230
_refine_diff_density_rms 0.053
_refine_ls_extinction_method none
_refine_ls_goodness_of_fit_ref 1.233
_refine_ls_hydrogen_treatment constr
_refine_ls_matrix_type full
_refine_ls_number_parameters 129
_refine_ls_number_reflns 2343
_refine_ls_number_restraints 0
_refine_ls_restrained_S_all 1.233
_refine_ls_R_factor_all 0.0947
_refine_ls_R_factor_gt 0.0833
_refine_ls_shift/su_max 0.000
_refine_ls_shift/su_mean 0.000
_refine_ls_structure_factor_coef Fsqd
_refine_ls_weighting_details 'calc w=1/[\s^2^(Fo^2^)+(0.0435P)^2^+3.6638P] where P=(Fo^2^+2Fc^2^)/3'
_refine_ls_weighting_scheme calc
_refine_ls_wR_factor_gt 0.1619
_refine_ls_wR_factor_ref 0.1678
_reflns_number_gt 2088
_reflns_number_total 2343
_reflns_threshold_expression >2sigma(I)
_cod_data_source_file c3ob40208h.txt
_cod_data_source_block a3
_cod_original_cell_volume 2040.3(7)
_cod_original_sg_symbol_H-M C2/c
_cod_database_code 7152902

loop_
_symmetry_equiv_pos_as_xyz
'x, y, z'
'-x, y, -z+1/2'
'x+1/2, y+1/2, z'
'-x+1/2, y+1/2, -z+1/2'
'-x, -y, -z'
'x, -y, z-1/2'
'-x+1/2, -y+1/2, -z'
'x+1/2, -y+1/2, z-1/2'

loop_
_atom_site_label
_atom_site_type_symbol
_atom_site_fract_x
_atom_site_fract_y
_atom_site_fract_z
_atom_site_U_iso_or_equiv
_atom_site_adp_type
_atom_site_occupancy
_atom_site_symmetry_multiplicity
_atom_site_calc_flag
_atom_site_refinement_flags
O1 O 0.24179(7) 1.2839(3) 0.11196(13) 0.0300(4) Uani 1 1 d .
O2 O 0.39216(7) 0.8093(3) 0.30983(13) 0.0316(5) Uani 1 1 d .
O3 O 0.40094(7) 0.9858(3) 0.15305(12) 0.0241(4) Uani 1 1 d .
N1 N 0.30151(8) 1.0312(4) 0.08143(14) 0.0235(5) Uani 1 1 d .
H1 H 0.2887 1.0593 0.0194 0.028 Uiso 1 1 calc R
C1 C 0.27933(10) 1.1335(4) 0.13820(18) 0.0236(5) Uani 1 1 d .
C2 C 0.30797(11) 1.0342(5) 0.23748(18) 0.0280(6) Uani 1 1 d .
H2A H 0.2800 0.9823 0.2626 0.034 Uiso 1 1 calc R
H2B H 0.3330 1.1539 0.2817 0.034 Uiso 1 1 calc R
C3 C 0.34182(10) 0.8242(5) 0.22673(17) 0.0248(5) Uani 1 1 d .
H3 H 0.3196 0.6757 0.2205 0.030 Uiso 1 1 calc R
C4 C 0.42513(12) 0.6044(5) 0.3141(2) 0.0374(7) Uani 1 1 d .
H4B H 0.4433 0.6222 0.2690 0.056 Uiso 1 1 calc R
H4A H 0.4008 0.4642 0.2968 0.056 Uiso 1 1 calc R
H4C H 0.4540 0.5859 0.3794 0.056 Uiso 1 1 calc R
C5 C 0.34832(9) 0.8705(4) 0.13019(17) 0.0210(5) Uani 1 1 d .
C6 C 0.34378(10) 0.6479(4) 0.07075(18) 0.0247(5) Uani 1 1 d .
H6A H 0.3057 0.5788 0.0516 0.030 Uiso 1 1 calc R
H6B H 0.3715 0.5294 0.1105 0.030 Uiso 1 1 calc R
C7 C 0.35445(11) 0.7007(5) -0.01895(18) 0.0276(6) Uani 1 1 d .
H7A H 0.3239 0.8014 -0.0634 0.033 Uiso 1 1 calc R
H7B H 0.3551 0.5510 -0.0524 0.033 Uiso 1 1 calc R
C8 C 0.41086(11) 0.8284(5) 0.0104(2) 0.0307(6) Uani 1 1 d .
H8A H 0.4417 0.7197 0.0482 0.037 Uiso 1 1 calc R
H8B H 0.4165 0.8760 -0.0478 0.037 Uiso 1 1 calc R
C9 C 0.41242(10) 1.0459(5) 0.06977(18) 0.0271(6) Uani 1 1 d .
H9 H 0.3833 1.1607 0.0290 0.032 Uiso 1 1 calc R
C10 C 0.46914(11) 1.1685(5) 0.1093(2) 0.0365(7) Uani 1 1 d .
H10B H 0.4677 1.3055 0.1478 0.055 Uiso 1 1 calc R
H10C H 0.4784 1.2218 0.0560 0.055 Uiso 1 1 calc R
H10A H 0.4980 1.0576 0.1496 0.055 Uiso 1 1 calc R

loop_
_atom_site_aniso_label
_atom_site_aniso_U_11
_atom_site_aniso_U_22
_atom_site_aniso_U_33
_atom_site_aniso_U_23
_atom_site_aniso_U_13
_atom_site_aniso_U_12
O1 0.0287(9) 0.0338(10) 0.0304(10) 0.0042(8) 0.0148(8) 0.0109(8)
O2 0.0257(9) 0.0405(11) 0.0248(9) 0.0039(8) 0.0060(8) 0.0046(8)
O3 0.0195(8) 0.0257(9) 0.0279(9) -0.0006(7) 0.0103(7) -0.0023(7)
N1 0.0215(10) 0.0268(11) 0.0226(10) 0.0024(9) 0.0091(8) 0.0034(9)
C1 0.0200(11) 0.0255(12) 0.0273(12) -0.0019(10) 0.0116(10) -0.0028(10)
C2 0.0285(13) 0.0327(14) 0.0267(13) 0.0007(11) 0.0151(11) 0.0013(12)
C3 0.0220(11) 0.0282(13) 0.0242(12) 0.0033(10) 0.0092(10) -0.0016(11)
C4 0.0303(14) 0.0402(16) 0.0371(15) 0.0108(13) 0.0088(12) 0.0107(13)
C5 0.0165(10) 0.0237(11) 0.0229(11) 0.0005(10) 0.0080(9) -0.0017(9)
C6 0.0217(11) 0.0245(12) 0.0267(12) -0.0004(10) 0.0085(10) -0.0012(10)
C7 0.0298(13) 0.0257(12) 0.0260(13) -0.0038(10) 0.0098(11) 0.0033(11)
C8 0.0292(13) 0.0311(14) 0.0362(14) 0.0018(12) 0.0176(12) 0.0044(12)
C9 0.0248(12) 0.0288(13) 0.0308(13) 0.0052(11) 0.0144(11) 0.0013(11)
C10 0.0284(13) 0.0387(16) 0.0472(17) 0.0013(13) 0.0201(13) -0.0052(13)

loop_
_atom_type_symbol
_atom_type_description
_atom_type_scat_dispersion_real
_atom_type_scat_dispersion_imag
_atom_type_scat_source
C C 0.0033 0.0016 'International Tables Vol C Tables 4.2.6.8 and 6.1.1.4'
H H 0.0000 0.0000 'International Tables Vol C Tables 4.2.6.8 and 6.1.1.4'
N N 0.0061 0.0033 'International Tables Vol C Tables 4.2.6.8 and 6.1.1.4'
O O 0.0106 0.0060 'International Tables Vol C Tables 4.2.6.8 and 6.1.1.4'

loop_
_geom_angle_atom_site_label_1
_geom_angle_atom_site_label_2
_geom_angle_atom_site_label_3
_geom_angle
C3 O2 C4 114.4(2)
C5 O3 C9 113.92(18)
C1 N1 C5 115.1(2)
C1 N1 H1 122.4
C5 N1 H1 122.4
O1 C1 N1 125.1(2)
O1 C1 C2 126.3(2)
N1 C1 C2 108.6(2)
C1 C2 C3 104.9(2)
C1 C2 H2A 110.8
C3 C2 H2A 110.8
C1 C2 H2B 110.8
C3 C2 H2B 110.8
H2A C2 H2B 108.8
O2 C3 C2 108.5(2)
O2 C3 C5 116.17(19)
C2 C3 C5 104.71(19)
O2 C3 H3 109.1
C2 C3 H3 109.1
C5 C3 H3 109.1
O2 C4 H4B 109.5
O2 C4 H4A 109.5
H4B C4 H4A 109.5
O2 C4 H4C 109.5
H4B C4 H4C 109.5
H4A C4 H4C 109.5
O3 C5 N1 111.22(19)
O3 C5 C6 111.09(18)
N1 C5 C6 111.1(2)
O3 C5 C3 107.49(18)
N1 C5 C3 101.54(18)
C6 C5 C3 114.0(2)
C5 C6 C7 111.7(2)
C5 C6 H6A 109.3
C7 C6 H6A 109.3
C5 C6 H6B 109.3
C7 C6 H6B 109.3
H6A C6 H6B 107.9
C6 C7 C8 109.1(2)
C6 C7 H7A 109.9
C8 C7 H7A 109.9
C6 C7 H7B 109.9
C8 C7 H7B 109.9
H7A C7 H7B 108.3
C9 C8 C7 110.5(2)
C9 C8 H8A 109.6
C7 C8 H8A 109.6
C9 C8 H8B 109.6
C7 C8 H8B 109.6
H8A C8 H8B 108.1
O3 C9 C8 111.4(2)
O3 C9 C10 105.5(2)
C8 C9 C10 113.3(2)
O3 C9 H9 108.8
C8 C9 H9 108.8
C10 C9 H9 108.8
C9 C10 H10B 109.5
C9 C10 H10C 109.5
H10B C10 H10C 109.5
C9 C10 H10A 109.5
H10B C10 H10A 109.5
H10C C10 H10A 109.5

loop_
_geom_bond_atom_site_label_1
_geom_bond_atom_site_label_2
_geom_bond_distance
O1 C1 1.232(3)
O2 C3 1.410(3)
O2 C4 1.424(3)
O3 C5 1.424(3)
O3 C9 1.452(3)
N1 C1 1.344(3)
N1 C5 1.458(3)
N1 H1 0.8800
C1 C2 1.498(3)
C2 C3 1.523(3)
C2 H2A 0.9900
C2 H2B 0.9900
C3 C5 1.565(3)
C3 H3 1.0000
C4 H4B 0.9800
C4 H4A 0.9800
C4 H4C 0.9800
C5 C6 1.525(3)
C6 C7 1.526(3)
C6 H6A 0.9900
C6 H6B 0.9900
C7 C8 1.529(4)
C7 H7A 0.9900
C7 H7B 0.9900
C8 C9 1.514(4)
C8 H8A 0.9900
C8 H8B 0.9900
C9 C10 1.516(4)
C9 H9 1.0000
C10 H10B 0.9800
C10 H10C 0.9800
C10 H10A 0.9800

loop_
_geom_hbond_atom_site_label_D
_geom_hbond_atom_site_label_H
_geom_hbond_atom_site_label_A
_geom_hbond_distance_DH
_geom_hbond_distance_HA
_geom_hbond_distance_DA
_geom_hbond_angle_DHA
_geom_hbond_site_symmetry_A
N1 H1 O1 0.88 2.03 2.889(3) 164.3 7_575

loop_
_geom_torsion_atom_site_label_1
_geom_torsion_atom_site_label_2
_geom_torsion_atom_site_label_3
_geom_torsion_atom_site_label_4
_geom_torsion
C5 N1 C1 O1 175.8(2)
C5 N1 C1 C2 -4.1(3)
O1 C1 C2 C3 169.2(2)
N1 C1 C2 C3 -11.0(3)
C4 O2 C3 C2 173.4(2)
C4 O2 C3 C5 -69.1(3)
C1 C2 C3 O2 145.0(2)
C1 C2 C3 C5 20.4(2)
C9 O3 C5 N1 -68.3(2)
C9 O3 C5 C6 56.1(3)
C9 O3 C5 C3 -178.61(19)
C1 N1 C5 O3 -97.4(2)
C1 N1 C5 C6 138.2(2)
C1 N1 C5 C3 16.7(3)
O2 C3 C5 O3 -24.7(3)
C2 C3 C5 O3 95.0(2)
O2 C3 C5 N1 -141.5(2)
C2 C3 C5 N1 -21.9(2)
O2 C3 C5 C6 98.9(2)
C2 C3 C5 C6 -141.5(2)
O3 C5 C6 C7 -54.4(3)
N1 C5 C6 C7 70.0(2)
C3 C5 C6 C7 -176.05(19)
C5 C6 C7 C8 53.7(3)
C6 C7 C8 C9 -54.2(3)
C5 O3 C9 C8 -57.5(3)
C5 O3 C9 C10 179.1(2)
C7 C8 C9 O3 55.8(3)
C7 C8 C9 C10 174.6(2)
